data_2104532
loop_
_publ_author_name
'Marsh, Richard E.'

_publ_section_title
;
 Space groups <i>P</i>1 and <i>Cc</i>: how are they doing?
;
_journal_coeditor_code BK5088
_journal_issue 6
_journal_name_full 'Acta Crystallographica Section B'
_journal_page_first 782
_journal_page_last 783
_journal_paper_doi 10.1107/S0108768109046448
_journal_volume 65
_journal_year 2009
_chemical_compound_source synthetic
_chemical_formula_moiety 'C24 H52 O2 Si2'
_chemical_formula_sum 'C24 H52 O2 Si2'
_chemical_formula_weight 428.85
_chemical_melting_point 287.5(5)
_chemical_name_systematic
;
(+-)-1,2-trans-Di(tri-isopropylsilyloxy)cyclohexane
;
_space_group_IT_number 15
_symmetry_cell_setting monoclinic
_symmetry_space_group_name_Hall '-C 2yc'
_symmetry_space_group_name_H-M 'C 1 2/c 1'
_cell_angle_alpha 90.00
_cell_angle_beta 97.966(3)
_cell_angle_gamma 90.00
_cell_formula_units_Z 4
_cell_length_a 7.8400(5)
_cell_length_b 15.7120(13)
_cell_length_c 23.329(2)
_cell_measurement_temperature 273
_cell_volume 2846.0(4)
_diffrn_measurement_device 'DIP Image plate'
_diffrn_radiation_wavelength 0.71073
_exptl_crystal_colour Colourless
_exptl_crystal_density_diffrn 1.001
_exptl_crystal_density_method 'not measured'
_exptl_crystal_preparation
;
mixture of methanol and diethyl ether
;
_cod_data_source_file bk5088.cif
_cod_data_source_block TICZAH
_cod_depositor_comments
;
The following automatic conversions were performed:

'_chemical_melting_point' value '287-288' was changed to '287.5(5)' -
the average value was taken and precision was estimated.

Automatic conversion script
Id: cif_fix_values 1646 2011-03-28 12:23:43Z adriana 

The following automatic conversions were performed:

'_chemical_melting_point' value '287-288' was changed to '287.5(5)' -
the average value was taken and precision was estimated.

Automatic conversion script
Id: cif_fix_values 1715 2011-07-08 13:25:40Z adriana 
;
_cod_original_sg_symbol_H-M C2/c
_cod_database_code 2104532

loop_
_symmetry_equiv_pos_as_xyz
+X,+Y,+Z
'-x, y, 1/2-z'
'+X+ 1/2,+Y+ 1/2,+Z'
'1/2-x, 1/2+y, 1/2-z'
'-x, -y, -z'
+X,-Y,+Z-1/2
'1/2-x, 1/2-y, -z'
'+X+ 1/2,-Y+ 1/2,+Z- 1/2'

loop_
_atom_site_label
_atom_site_type_symbol
_atom_site_fract_x
_atom_site_fract_y
_atom_site_fract_z
_atom_site_occupancy
Si1 Si 0.4063 0.32296 0.37416 1
O1 O 0.4691 0.3874 0.3254 1
C1 C 0.4171 0.3918 0.2638 1
H1 H 0.3409 0.3361 0.2504 1
C2 C 0.3143 0.4728 0.2488 1
H2 H 0.2648 0.4744 0.2052 1
H3 H 0.2072 0.4768 0.2682 1
C3 C 0.4180 0.5528 0.2643 1
H4 H 0.3274 0.6064 0.2479 1
H5 H 0.4534 0.5592 0.3078 1
C4 C 0.5709 0.3418 0.4392 1
H6 H 0.6808 0.3064 0.4368 1
C5 C 0.5135 0.3132 0.4963 1
H7 H 0.6036 0.3238 0.5276 1
H8 H 0.4116 0.3434 0.5030 1
H9 H 0.4893 0.2533 0.4939 1
C6 C 0.6526 0.4258 0.4433 1
H10 H 0.7368 0.4306 0.4772 1
H11 H 0.7065 0.4363 0.4096 1
H12 H 0.5626 0.4665 0.4452 1
C7 C 0.4110 0.2099 0.3483 1
H13 H 0.3094 0.2131 0.3076 1
C8 C 0.3415 0.1452 0.3886 1
H14 H 0.3476 0.0890 0.3732 1
H15 H 0.4048 0.1474 0.4268 1
H16 H 0.2242 0.1598 0.3900 1
C9 C 0.5870 0.1810 0.3346 1
H17 H 0.5792 0.1232 0.3214 1
H18 H 0.6226 0.2164 0.3050 1
H19 H 0.6692 0.1850 0.3690 1
C10 C 0.1828 0.3478 0.3892 1
H20 H 0.1501 0.3114 0.4254 1
C11 C 0.1620 0.4408 0.4058 1
H21 H 0.0462 0.4508 0.4129 1
H22 H 0.2404 0.4528 0.4401 1
H23 H 0.1876 0.4770 0.3749 1
C12 C 0.0414 0.3232 0.3392 1
H24 H -0.0702 0.3373 0.3490 1
H25 H 0.0602 0.3534 0.3049 1
H26 H 0.0474 0.2631 0.3324 1

loop_
_geom_angle_atom_site_label_1
_geom_angle_atom_site_label_2
_geom_angle_atom_site_label_3
_geom_angle
_geom_angle_site_symmetry_1
_geom_angle_site_symmetry_2
_geom_angle_site_symmetry_3
_geom_angle_publ_flag
O1 Si1 C4 102.93 . . . yes
O1 Si1 C7 109.77 . . . yes
O1 Si1 C10 112.18 . . . yes
C4 Si1 C7 111.56 . . . yes
C4 Si1 C10 111.84 . . . yes
C7 Si1 C10 108.51 . . . yes
Si1 O1 C1 130.38 . . . yes
O1 C1 C2 109.72 . . . yes
O1 C1 C1 106.30 . . 2_655 yes
C1 C1 C2 110.95 2_655 . . no
C1 C2 C3 112.95 . . . no
C2 C3 C3 110.63 . . 2_655 no
Si1 C4 C5 113.92 . . . yes
Si1 C4 C6 116.17 . . . yes
C5 C4 C6 112.72 . . . no
Si1 C7 C8 113.91 . . . yes
Si1 C7 C9 114.00 . . . yes
C8 C7 C9 109.81 . . . no
Si1 C10 C11 112.47 . . . yes
Si1 C10 C12 113.49 . . . yes
C11 C10 C12 109.93 . . . no

loop_
_geom_bond_atom_site_label_1
_geom_bond_atom_site_label_2
_geom_bond_distance
_geom_bond_site_symmetry_1
_geom_bond_site_symmetry_2
_geom_bond_publ_flag
Si1 O1 1.6482 . . yes
Si1 C4 1.8742 . . yes
Si1 C7 1.8780 . . yes
Si1 C10 1.8751 . . yes
O1 C1 1.4401 . . yes
C1 C2 1.5210 . . no
C1 C1 1.5285 . 2_655 no
C2 C3 1.5133 . . no
C3 C3 1.5284 . 2_655 no
C4 C5 1.5314 . . no
C4 C6 1.4644 . . no
C7 C8 1.5350 . . no
C7 C9 1.5279 . . no
C10 C11 1.5262 . . no
C10 C12 1.5429 . . no
C1 H1 1.0800 . . no
C2 H2 1.0400 . . no
C2 H3 1.0100 . . no
C3 H4 1.1300 . . no
C3 H5 1.0200 . . no
C4 H6 1.0300 . . no
C5 H7 0.9600 . . no
C5 H8 0.9600 . . no
C5 H9 0.9600 . . no
C6 H10 0.9600 . . no
C6 H11 0.9600 . . no
C6 H12 0.9600 . . no
C7 H13 1.1500 . . no
C8 H14 0.9600 . . no
C8 H15 0.9600 . . no
C8 H16 0.9500 . . no
C9 H17 0.9600 . . no
C9 H18 0.9600 . . no
C9 H19 0.9600 . . no
C10 H20 1.0800 . . no
C11 H21 0.9600 . . no
C11 H22 0.9600 . . no
C11 H23 0.9600 . . no
C12 H24 0.9600 . . no
C12 H25 0.9600 . . no
C12 H26 0.9600 . . no
